data_2229930
loop_
_publ_author_name
'Ghiasi, Reza'

_publ_section_title
;
 Dibromidobis(pyridine-3-carbonitrile-\k<i>N</i>^1^)mercury(II)
;
_journal_coeditor_code BT5511
_journal_issue 5
_journal_name_full 'Acta Crystallographica Section E'
_journal_page_first m595
_journal_paper_doi 10.1107/S1600536811013274
_journal_volume 67
_journal_year 2011
_chemical_formula_iupac '[Hg Br2 (C6 H4 N2)2]'
_chemical_formula_moiety 'C12 H8 Br2 Hg N4'
_chemical_formula_sum 'C12 H8 Br2 Hg N4'
_chemical_formula_weight 568.61
_chemical_name_systematic
;
Dibromidobis(pyridine-3-carbonitrile-\k<i>N</i>^1^)mercury(II)
;
_space_group_IT_number 2
_symmetry_cell_setting triclinic
_symmetry_space_group_name_Hall '-P 1'
_symmetry_space_group_name_H-M 'P -1'
_atom_sites_solution_hydrogens geom
_atom_sites_solution_primary direct
_atom_sites_solution_secondary difmap
_audit_creation_method 'WinGX routine CIF_UPDATE'
_cell_angle_alpha 81.935(5)
_cell_angle_beta 71.435(6)
_cell_angle_gamma 80.508(6)
_cell_formula_units_Z 2
_cell_length_a 8.5823(6)
_cell_length_b 9.4069(6)
_cell_length_c 9.8562(7)
_cell_measurement_reflns_used 8405
_cell_measurement_temperature 120(2)
_cell_measurement_theta_max 29.16
_cell_measurement_theta_min 2.19
_cell_volume 740.70(9)
_computing_cell_refinement 'SAINT (Bruker, 1998)'
_computing_data_collection 'SMART (Bruker, 1998)'
_computing_data_reduction 'SAINT (Bruker, 1998)'
_computing_molecular_graphics 'ORTEP-3 for Windows (Farrugia, 1997)'
_computing_publication_material 'WinGX (Farrugia, 1999)'
_computing_structure_refinement 'SHELXTL (Sheldrick, 2008)'
_computing_structure_solution 'SHELXTL (Sheldrick, 2008)'
_diffrn_ambient_temperature 120(2)
_diffrn_measured_fraction_theta_full 0.992
_diffrn_measured_fraction_theta_max 0.992
_diffrn_measurement_device_type 'Bruker SMART CCD diffractometer'
_diffrn_measurement_method 'phi and omega scans'
_diffrn_radiation_monochromator graphite
_diffrn_radiation_type MoK\a
_diffrn_radiation_wavelength 0.71073
_diffrn_reflns_av_R_equivalents 0.0434
_diffrn_reflns_limit_h_max 11
_diffrn_reflns_limit_h_min -11
_diffrn_reflns_limit_k_max 12
_diffrn_reflns_limit_k_min -12
_diffrn_reflns_limit_l_max 13
_diffrn_reflns_limit_l_min -13
_diffrn_reflns_number 8486
_diffrn_reflns_theta_full 29.16
_diffrn_reflns_theta_max 29.16
_diffrn_reflns_theta_min 2.19
_diffrn_standards_number 0
_exptl_absorpt_coefficient_mu 15.775
_exptl_absorpt_correction_T_max 0.052
_exptl_absorpt_correction_T_min 0.033
_exptl_absorpt_correction_type multi-scan
_exptl_absorpt_process_details '(SADABS; Bruker, 1998)'
_exptl_crystal_colour Colorless
_exptl_crystal_density_diffrn 2.549
_exptl_crystal_density_method 'not measured'
_exptl_crystal_description Prism
_exptl_crystal_F_000 516
_exptl_crystal_size_max 0.45
_exptl_crystal_size_mid 0.22
_exptl_crystal_size_min 0.2
_refine_diff_density_max 1.126
_refine_diff_density_min -2.483
_refine_ls_extinction_method none
_refine_ls_goodness_of_fit_ref 1.176
_refine_ls_hydrogen_treatment constr
_refine_ls_matrix_type full
_refine_ls_number_parameters 172
_refine_ls_number_reflns 3967
_refine_ls_number_restraints 0
_refine_ls_restrained_S_all 1.176
_refine_ls_R_factor_all 0.0332
_refine_ls_R_factor_gt 0.0304
_refine_ls_shift/su_max 0.013
_refine_ls_shift/su_mean 0.001
_refine_ls_structure_factor_coef Fsqd
_refine_ls_weighting_details 'calc w=1/[\s^2^(Fo^2^)+(0.0481P)^2^+0.8751P] where P=(Fo^2^+2Fc^2^)/3'
_refine_ls_weighting_scheme calc
_refine_ls_wR_factor_ref 0.0842
_reflns_number_gt 3751
_reflns_number_total 3967
_reflns_threshold_expression >2\s(I)
_cod_data_source_file bt5511.cif
_cod_data_source_block I
_cod_database_code 2229930
_cod_database_fobs_code 2229930

loop_
_symmetry_equiv_pos_as_xyz
'x, y, z'
'-x, -y, -z'

loop_
_atom_site_type_symbol
_atom_site_label
_atom_site_fract_x
_atom_site_fract_y
_atom_site_fract_z
_atom_site_U_iso_or_equiv
_atom_site_adp_type
_atom_site_calc_flag
_atom_site_refinement_flags
_atom_site_occupancy
_atom_site_disorder_assembly
_atom_site_disorder_group
C C1 0.0093(6) 0.7134(5) 0.4103(5) 0.0225(9) Uani d . 1 . .
H H1 0.0187 0.784 0.4635 0.027 Uiso calc R 1 . .
C C2 -0.1379(6) 0.6544(5) 0.4499(6) 0.0239(9) Uani d . 1 . .
H H2 -0.2248 0.6851 0.5286 0.029 Uiso calc R 1 . .
C C3 -0.1559(7) 0.5491(5) 0.3719(5) 0.0241(9) Uani d . 1 . .
H H3 -0.2534 0.5073 0.3971 0.029 Uiso calc R 1 . .
C C4 -0.0218(6) 0.5089(5) 0.2548(5) 0.0224(9) Uani d . 1 . .
C C5 -0.0290(6) 0.4010(5) 0.1668(6) 0.0241(9) Uani d . 1 . .
C C6 0.1248(7) 0.5712(5) 0.2222(5) 0.0227(9) Uani d . 1 . .
H H6 0.2146 0.5409 0.1454 0.027 Uiso calc R 1 . .
C C7 0.2284(7) 1.0208(6) -0.0244(6) 0.0277(10) Uani d . 1 . .
H H7 0.1906 1.0754 0.0541 0.033 Uiso calc R 1 . .
C C8 0.1848(9) 1.0747(6) -0.1468(6) 0.0355(13) Uani d . 1 . .
H H8 0.1204 1.1641 -0.1508 0.043 Uiso calc R 1 . .
C C9 0.2387(8) 0.9933(6) -0.2636(6) 0.0308(11) Uani d . 1 . .
H H9 0.2099 1.0259 -0.347 0.037 Uiso calc R 1 . .
C C10 0.3368(6) 0.8616(5) -0.2530(5) 0.0221(9) Uani d . 1 . .
C C11 0.3959(7) 0.7725(6) -0.3706(6) 0.0265(10) Uani d . 1 . .
C C12 0.3758(7) 0.8154(5) -0.1251(5) 0.0237(9) Uani d . 1 . .
H H12 0.4413 0.7271 -0.118 0.028 Uiso calc R 1 . .
Br Br1 0.59621(7) 0.60216(6) 0.12550(6) 0.02802(12) Uani d . 1 . .
Br Br2 0.25093(7) 1.02533(5) 0.34027(6) 0.02714(12) Uani d . 1 . .
Hg Hg1 0.38539(2) 0.805335(18) 0.216864(18) 0.02106(7) Uani d . 1 . .
N N1 0.1397(5) 0.6727(5) 0.2979(4) 0.0223(8) Uani d . 1 . .
N N2 -0.0327(6) 0.3162(5) 0.0956(6) 0.0311(10) Uani d . 1 . .
N N3 0.3219(6) 0.8943(5) -0.0129(5) 0.0238(8) Uani d . 1 . .
N N4 0.4417(7) 0.7012(5) -0.4646(6) 0.0351(11) Uani d . 1 . .

loop_
_atom_site_aniso_label
_atom_site_aniso_U_11
_atom_site_aniso_U_22
_atom_site_aniso_U_33
_atom_site_aniso_U_12
_atom_site_aniso_U_13
_atom_site_aniso_U_23
C1 0.027(2) 0.019(2) 0.022(2) 0.0020(17) -0.0076(19) -0.0081(17)
C2 0.020(2) 0.025(2) 0.024(2) 0.0023(17) -0.0048(18) -0.0038(18)
C3 0.027(2) 0.022(2) 0.021(2) -0.0032(18) -0.0052(19) 0.0010(18)
C4 0.025(2) 0.022(2) 0.021(2) -0.0013(18) -0.0076(18) -0.0055(17)
C5 0.024(2) 0.024(2) 0.025(2) -0.0017(18) -0.0073(19) -0.0041(18)
C6 0.025(2) 0.022(2) 0.020(2) -0.0005(17) -0.0043(18) -0.0075(17)
C7 0.035(3) 0.024(2) 0.025(2) 0.002(2) -0.010(2) -0.0065(19)
C8 0.055(4) 0.025(2) 0.026(3) 0.010(2) -0.017(3) -0.007(2)
C9 0.043(3) 0.025(2) 0.026(2) 0.004(2) -0.016(2) -0.005(2)
C10 0.025(2) 0.021(2) 0.020(2) -0.0017(17) -0.0062(18) -0.0037(17)
C11 0.031(3) 0.025(2) 0.024(2) 0.0001(19) -0.011(2) -0.0036(19)
C12 0.027(2) 0.021(2) 0.024(2) -0.0018(18) -0.010(2) -0.0032(18)
Br1 0.0268(2) 0.0291(2) 0.0289(3) 0.00759(19) -0.0111(2) -0.01227(19)
Br2 0.0334(3) 0.0236(2) 0.0239(2) 0.00029(19) -0.0065(2) -0.01056(18)
Hg1 0.02188(10) 0.02100(10) 0.02036(10) 0.00031(7) -0.00584(7) -0.00698(7)
N1 0.024(2) 0.0245(19) 0.0182(18) -0.0005(15) -0.0058(16) -0.0068(15)
N2 0.030(2) 0.029(2) 0.034(2) -0.0031(18) -0.007(2) -0.0104(19)
N3 0.023(2) 0.0250(19) 0.022(2) 0.0014(16) -0.0068(16) -0.0052(16)
N4 0.044(3) 0.031(2) 0.031(2) -0.001(2) -0.010(2) -0.009(2)

loop_
_atom_type_symbol
_atom_type_description
_atom_type_scat_dispersion_real
_atom_type_scat_dispersion_imag
_atom_type_scat_source
C C 0.0033 0.0016 'International Tables Vol C Tables 4.2.6.8 and 6.1.1.4'
H H 0 0 'International Tables Vol C Tables 4.2.6.8 and 6.1.1.4'
Br Br -0.2901 2.4595 'International Tables Vol C Tables 4.2.6.8 and 6.1.1.4'
Hg Hg -2.3894 9.2266 'International Tables Vol C Tables 4.2.6.8 and 6.1.1.4'
N N 0.0061 0.0033 'International Tables Vol C Tables 4.2.6.8 and 6.1.1.4'

loop_
_geom_angle_atom_site_label_1
_geom_angle_atom_site_label_2
_geom_angle_atom_site_label_3
_geom_angle_site_symmetry_1
_geom_angle_site_symmetry_3
_geom_angle
_geom_angle_publ_flag
N1 C1 C2 . . 122.7(5) ?
N1 C1 H1 . . 118.7 ?
C2 C1 H1 . . 118.7 ?
C1 C2 C3 . . 120.0(5) ?
C1 C2 H2 . . 120 ?
C3 C2 H2 . . 120 ?
C4 C3 C2 . . 117.1(5) ?
C4 C3 H3 . . 121.4 ?
C2 C3 H3 . . 121.4 ?
C3 C4 C6 . . 120.0(5) ?
C3 C4 C5 . . 121.2(5) ?
C6 C4 C5 . . 118.8(5) ?
N2 C5 C4 . . 179.0(6) ?
N1 C6 C4 . . 122.1(5) ?
N1 C6 H6 . . 119 ?
C4 C6 H6 . . 119 ?
N3 C7 C8 . . 123.4(5) ?
N3 C7 H7 . . 118.3 ?
C8 C7 H7 . . 118.3 ?
C7 C8 C9 . . 118.7(5) ?
C7 C8 H8 . . 120.6 ?
C9 C8 H8 . . 120.6 ?
C8 C9 C10 . . 118.4(5) ?
C8 C9 H9 . . 120.8 ?
C10 C9 H9 . . 120.8 ?
C9 C10 C12 . . 119.1(5) ?
C9 C10 C11 . . 120.7(5) ?
C12 C10 C11 . . 120.1(4) ?
N4 C11 C10 . . 179.3(6) ?
N3 C12 C10 . . 121.9(5) ?
N3 C12 H12 . . 119 ?
C10 C12 H12 . . 119 ?
Br1 Hg1 Br2 . . 159.99(2) .
Br1 Hg1 N1 . . 98.01(10) .
Br2 Hg1 N1 . . 97.02(10) .
Br1 Hg1 N3 . . 97.22(10) .
Br2 Hg1 N3 . . 95.88(10) .
N1 Hg1 N3 . . 90.10(14) .
C6 N1 C1 . . 118.1(4) ?
C6 N1 Hg1 . . 121.2(3) ?
C1 N1 Hg1 . . 120.3(3) ?
C7 N3 C12 . . 118.5(5) ?
C7 N3 Hg1 . . 120.3(3) ?
C12 N3 Hg1 . . 121.2(3) ?

loop_
_geom_bond_atom_site_label_1
_geom_bond_atom_site_label_2
_geom_bond_site_symmetry_2
_geom_bond_distance
_geom_bond_publ_flag
C1 N1 . 1.347(6) ?
C1 C2 . 1.384(7) ?
C1 H1 . 0.93 ?
C2 C3 . 1.391(7) ?
C2 H2 . 0.93 ?
C3 C4 . 1.390(7) ?
C3 H3 . 0.93 ?
C4 C6 . 1.401(7) ?
C4 C5 . 1.446(7) ?
C5 N2 . 1.144(7) ?
C6 N1 . 1.337(6) ?
C6 H6 . 0.93 ?
C7 N3 . 1.333(7) ?
C7 C8 . 1.381(8) ?
C7 H7 . 0.93 ?
C8 C9 . 1.385(8) ?
C8 H8 . 0.93 ?
C9 C10 . 1.389(7) ?
C9 H9 . 0.93 ?
C10 C12 . 1.399(7) ?
C10 C11 . 1.436(7) ?
C11 N4 . 1.148(7) ?
C12 N3 . 1.334(7) ?
C12 H12 . 0.93 ?
Br1 Hg1 . 2.4581(5) .
Br2 Hg1 . 2.4736(5) .
Hg1 N1 . 2.481(4) .
Hg1 N3 . 2.496(4) .

loop_
_geom_torsion_atom_site_label_1
_geom_torsion_atom_site_label_2
_geom_torsion_atom_site_label_3
_geom_torsion_atom_site_label_4
_geom_torsion_site_symmetry_1
_geom_torsion_site_symmetry_2
_geom_torsion_site_symmetry_3
_geom_torsion_site_symmetry_4
_geom_torsion
_geom_torsion_publ_flag
N1 C1 C2 C3 . . . . -0.3(8) ?
C1 C2 C3 C4 . . . . -0.5(7) ?
C2 C3 C4 C6 . . . . 1.7(7) ?
C2 C3 C4 C5 . . . . -179.7(5) ?
C3 C4 C5 N2 . . . . 16E1(4) ?
C6 C4 C5 N2 . . . . -2E1(4) ?
C3 C4 C6 N1 . . . . -2.1(8) ?
C5 C4 C6 N1 . . . . 179.3(5) ?
N3 C7 C8 C9 . . . . 0.8(10) ?
C7 C8 C9 C10 . . . . -1.0(10) ?
C8 C9 C10 C12 . . . . 0.7(9) ?
C8 C9 C10 C11 . . . . 179.9(6) ?
C9 C10 C11 N4 . . . . -6E1(5) ?
C12 C10 C11 N4 . . . . 12E1(5) ?
C9 C10 C12 N3 . . . . -0.2(8) ?
C11 C10 C12 N3 . . . . -179.3(5) ?
C4 C6 N1 C1 . . . . 1.2(7) ?
C4 C6 N1 Hg1 . . . . -171.2(4) ?
C2 C1 N1 C6 . . . . 0.0(7) ?
C2 C1 N1 Hg1 . . . . 172.5(4) ?
Br1 Hg1 N1 C6 . . . . -38.3(4) ?
Br2 Hg1 N1 C6 . . . . 155.0(4) ?
N3 Hg1 N1 C6 . . . . 59.0(4) ?
Br1 Hg1 N1 C1 . . . . 149.5(4) ?
Br2 Hg1 N1 C1 . . . . -17.2(4) ?
N3 Hg1 N1 C1 . . . . -113.2(4) ?
C8 C7 N3 C12 . . . . -0.2(9) ?
C8 C7 N3 Hg1 . . . . -178.2(5) ?
C10 C12 N3 C7 . . . . -0.1(8) ?
C10 C12 N3 Hg1 . . . . 177.9(4) ?
Br1 Hg1 N3 C7 . . . . -169.9(4) ?
Br2 Hg1 N3 C7 . . . . -5.0(4) ?
N1 Hg1 N3 C7 . . . . 92.1(4) ?
Br1 Hg1 N3 C12 . . . . 12.2(4) ?
Br2 Hg1 N3 C12 . . . . 177.1(4) ?
N1 Hg1 N3 C12 . . . . -85.9(4) ?
